data_7703792
loop_
_publ_author_name
'Han, Mingyang'
'Zhang, Qiuyue'
'Oleynik, Ivan I.'
'Suo, Hongyi'
'Solan, Gregory A.'
'Oleynik, Irina V.'
'Ma, Yanping'
'Liang, Tongling'
'Sun, Wen-Hua'

_publ_section_title
;
 High molecular weight polyethylenes of narrow dispersity promoted using
 bis(arylimino)cyclohepta[b]pyridine-cobalt catalysts ortho-substituted
 with benzhydryl &amp; cycloalkyl groups.
;
_journal_issue 15
_journal_name_full 'Dalton transactions (Cambridge, England : 2003)'
_journal_page_first 4774
_journal_page_last 4784
_journal_paper_doi 10.1039/d0dt00576b
_journal_volume 49
_journal_year 2020
_chemical_formula_moiety 'C70 H75 Cl2 Co N3, C H2 Cl2'
_chemical_formula_sum 'C71 H77 Cl4 Co N3'
_chemical_formula_weight 1173.08
_space_group_crystal_system monoclinic
_space_group_IT_number 14
_space_group_name_Hall '-P 2ybc'
_space_group_name_H-M_alt 'P 1 21/c 1'
_atom_sites_solution_hydrogens mixed
_atom_sites_solution_primary iterative
_audit_creation_date 2020-02-03
_audit_creation_method
;
Olex2 1.2
(compiled 2018.05.29 svn.r3508 for OlexSys, GUI svn.r5506)
;
_audit_update_record
;
2020-02-05 deposited with the CCDC.	2020-03-18 downloaded from the CCDC.
;
_cell_angle_alpha 90
_cell_angle_beta 110.514(5)
_cell_angle_gamma 90
_cell_formula_units_Z 4
_cell_length_a 13.8218(7)
_cell_length_b 26.1887(9)
_cell_length_c 19.0442(8)
_cell_measurement_reflns_used 19000
_cell_measurement_temperature 173(2)
_cell_measurement_theta_max 31.5340
_cell_measurement_theta_min 1.7290
_cell_volume 6456.4(5)
_computing_cell_refinement 'CrysAlisPro 1.171.39.9d (Rigaku OD, 2015)'
_computing_data_collection 'CrystalClear (Rigaku Inc., 2007)'
_computing_data_reduction 'CrysAlisPro 1.171.39.9d (Rigaku OD, 2015)'
_computing_molecular_graphics 'Olex2 (Dolomanov et al., 2009)'
_computing_publication_material 'Olex2 (Dolomanov et al., 2009)'
_computing_structure_refinement 'ShelXL (Sheldrick, 2015)'
_computing_structure_solution 'olex2.solve (Bourhis et al., 2015)'
_diffrn_ambient_temperature 173.15
_diffrn_measured_fraction_theta_full 1.000
_diffrn_measured_fraction_theta_max 1.000
_diffrn_measurement_device_type 'MM007-HF CCD(Saturn 724+)'
_diffrn_measurement_method '\w scans at fixed \c = 45\%'
_diffrn_radiation_type MoK\a
_diffrn_radiation_wavelength 0.71073
_diffrn_reflns_av_R_equivalents 0.0992
_diffrn_reflns_av_unetI/netI 0.0626
_diffrn_reflns_Laue_measured_fraction_full 1.000
_diffrn_reflns_Laue_measured_fraction_max 1.000
_diffrn_reflns_limit_h_max 16
_diffrn_reflns_limit_h_min -16
_diffrn_reflns_limit_k_max 31
_diffrn_reflns_limit_k_min -31
_diffrn_reflns_limit_l_max 22
_diffrn_reflns_limit_l_min -22
_diffrn_reflns_number 69484
_diffrn_reflns_point_group_measured_fraction_full 1.000
_diffrn_reflns_point_group_measured_fraction_max 1.000
_diffrn_reflns_theta_full 24.999
_diffrn_reflns_theta_max 24.999
_diffrn_reflns_theta_min 1.555
_exptl_absorpt_coefficient_mu 0.474
_exptl_absorpt_correction_T_max 1.0000
_exptl_absorpt_correction_T_min 0.8106
_exptl_absorpt_correction_type multi-scan
_exptl_absorpt_process_details 'CrystalClear (Rigaku Inc., 2007)'
_exptl_crystal_colour yellow
_exptl_crystal_colour_primary yellow
_exptl_crystal_density_diffrn 1.207
_exptl_crystal_description needle
_exptl_crystal_F_000 2476
_exptl_crystal_size_max 0.531
_exptl_crystal_size_mid 0.071
_exptl_crystal_size_min 0.053
_refine_diff_density_max 0.714
_refine_diff_density_min -0.324
_refine_diff_density_rms 0.054
_refine_ls_extinction_method none
_refine_ls_goodness_of_fit_ref 1.024
_refine_ls_hydrogen_treatment mixed
_refine_ls_matrix_type full
_refine_ls_number_parameters 791
_refine_ls_number_reflns 11394
_refine_ls_number_restraints 191
_refine_ls_restrained_S_all 1.032
_refine_ls_R_factor_all 0.1149
_refine_ls_R_factor_gt 0.0728
_refine_ls_shift/su_max 0.001
_refine_ls_shift/su_mean 0.000
_refine_ls_structure_factor_coef Fsqd
_refine_ls_weighting_details 'w=1/[\s^2^(Fo^2^)+(0.1002P)^2^+4.2205P] where P=(Fo^2^+2Fc^2^)/3'
_refine_ls_weighting_scheme calc
_refine_ls_wR_factor_gt 0.1870
_refine_ls_wR_factor_ref 0.2198
_reflns_Friedel_coverage 0.000
_reflns_number_gt 7133
_reflns_number_total 11394
_reflns_threshold_expression 'I > 2\s(I)'
_cod_data_source_file d0dt00576b2.cif
_cod_data_source_block Co5
_cod_depositor_comments 'Adding full bibliography for 7703791--7703793.cif.'
_cod_database_code 7703792
_shelx_shelxl_version_number 2017/1
_shelx_space_group_comment
;
The symmetry employed for this shelxl refinement is uniquely defined
by the following loop, which should always be used as a source of
symmetry information in preference to the above space-group names.
They are only intended as comments.
;
_shelx_estimated_absorpt_t_max 0.975
_shelx_estimated_absorpt_t_min 0.787
_olex2_refinement_description
;
1. Fixed Uiso
 At 1.2 times of:
  All C(H) groups, All C(H,H) groups, All C(H,H,H,H) groups
 At 1.5 times of:
  All C(H,H,H) groups
2. Restrained distances
 C50-C49 = C74-C49 = C53-C51 = C53-C75 = C51-C50 = C75-C74 = C28-C27 = C28-C76
 = C26-C25 = C77-C25 = C27-C26 = C76-C77
 1.53 with sigma of 0.01
 C1-C2 = C11-C73 = C10-C11 = C10-C9 = C8-C9 = C7-C8 = C7-C6
 1.53 with sigma of 0.01
 C9A-C1 = C9A-C8A = C8A-C7A = C7A-C4
 1.54 with sigma of 0.01
3. Uiso/Uaniso restraints and constraints
C27 \\sim C26 \\sim C77 \\sim C76 \\sim C75 \\sim C51 \\sim C50 \\sim C74:
within 1.7A with sigma of 0.02 and sigma for terminal atoms of 0.04
C1 \\sim C10 \\sim C7 \\sim C9 \\sim C8 \\sim C73: within 1.7A with sigma of
0.02 and sigma for terminal atoms of 0.04
Uanis(C51) \\sim Ueq, Uanis(C50) \\sim Ueq, Uanis(C74) \\sim Ueq, Uanis(C75)
\\sim Ueq, Uanis(C27) \\sim Ueq, Uanis(C26) \\sim Ueq, Uanis(C77) \\sim Ueq,
Uanis(C76) \\sim Ueq: with sigma of 0.01 and sigma for terminal atoms of 0.02
Uanis(C1) \\sim Ueq, Uanis(C10) \\sim Ueq, Uanis(C7) \\sim Ueq, Uanis(C9) \\sim
Ueq, Uanis(C8) \\sim Ueq, Uanis(C73) \\sim Ueq: with sigma of 0.01 and sigma
for terminal atoms of 0.02
4. Others
 Sof(H25c)=Sof(H25d)=Sof(H28c)=Sof(H28d)=Sof(H1bd)=Sof(H1be)=Sof(H6)=Sof(H49c)=
 Sof(H49d)=Sof(H53c)=Sof(H53d)=Sof(C73)=Sof(H73a)=Sof(H73b)=Sof(H73c)=Sof(C51)=
 Sof(H51a)=Sof(H51b)=Sof(C50)=Sof(H50a)=Sof(H50b)=Sof(C27)=Sof(H27a)=Sof(H27b)=
 Sof(C26)=Sof(H26a)=Sof(H26b)=Sof(C7A)=Sof(H7Aa)=Sof(H7Ab)=Sof(C8A)=Sof(H8Aa)=
 Sof(H8Ab)=Sof(C9A)=Sof(H9Aa)=Sof(H9Ab)=1-FVAR(1)
 Sof(H25a)=Sof(H25b)=Sof(C77)=Sof(H77a)=Sof(H77b)=Sof(C76)=Sof(H76a)=Sof(H76b)=
 Sof(H28a)=Sof(H28b)=Sof(H1aa)=Sof(H1ab)=Sof(H1ac)=Sof(H4)=Sof(C10)=Sof(H10a)=
 Sof(H10b)=Sof(C7)=Sof(H7a)=Sof(H7b)=Sof(H49a)=Sof(H49b)=Sof(C74)=Sof(H74a)=
 Sof(H74b)=Sof(C75)=Sof(H75a)=Sof(H75b)=Sof(H53a)=Sof(H53b)=Sof(C9)=Sof(H9a)=
 Sof(H9b)=Sof(C8)=Sof(H8a)=Sof(H8b)=FVAR(1)
5.a Ternary CH refined with riding coordinates:
 C19(H19), C29(H29), C48(H48), C55(H55), C60(H60)
5.b Secondary CH2 refined with riding coordinates:
 C23(H23a,H23b), C22(H22a,H22b), C21(H21a,H21b), C20(H20a,H20b), C25(H25a,
 H25b), C25(H25c,H25d), C77(H77a,H77b), C76(H76a,H76b), C28(H28a,H28b),
 C28(H28c,H28d), C1(H1bd,H1be), C10(H10a,H10b), C7(H7a,H7b), C49(H49a,H49b),
 C49(H49c,H49d), C74(H74a,H74b), C75(H75a,H75b), C53(H53a,H53b), C53(H53c,H53d),
  C56(H56a,H56b), C57(H57a,H57b), C58(H58a,H58b), C59(H59a,H59b), C2AA(H2Aa,
 H2Ab), C9(H9a,H9b), C8(H8a,H8b), C51(H51a,H51b), C50(H50a,H50b), C27(H27a,
 H27b), C26(H26a,H26b), C7A(H7Aa,H7Ab), C8A(H8Aa,H8Ab), C9A(H9Aa,H9Ab)
5.c Aromatic/amide H refined with riding coordinates:
 C17(H17), C15(H15), C31(H31), C32(H32), C33(H33), C34(H34), C35(H35),
 C37(H37), C38(H38), C39(H39), C40(H40), C41(H41), C4(H4), C5(H5), C6(H6),
 C46(H46), C44(H44), C66(H66), C65(H65), C64(H64), C63(H63), C62(H62), C72(H72),
  C71(H71), C70(H70), C69(H69), C68(H68)
5.d Idealised Me refined as rotating group:
 C1(H1aa,H1ab,H1ac), C73(H73a,H73b,H73c)
;
_olex2_submission_special_instructions 'No special instructions were received'

loop_
_space_group_symop_operation_xyz
'x, y, z'
'-x, y+1/2, -z+1/2'
'-x, -y, -z'
'x, -y-1/2, z-1/2'

loop_
_atom_site_label
_atom_site_type_symbol
_atom_site_fract_x
_atom_site_fract_y
_atom_site_fract_z
_atom_site_U_iso_or_equiv
_atom_site_adp_type
_atom_site_occupancy
_atom_site_site_symmetry_order
_atom_site_calc_flag
_atom_site_refinement_flags_posn
_atom_site_refinement_flags_adp
_atom_site_refinement_flags_occupancy
_atom_site_disorder_assembly
_atom_site_disorder_group
Co1 Co 0.55817(4) 0.22499(2) 0.67146(3) 0.0573(2) Uani 1 1 d . . . . .
Cl2 Cl 0.67260(10) 0.15775(5) 0.70365(8) 0.0854(4) Uani 1 1 d . . . . .
Cl1 Cl 0.50914(12) 0.25857(6) 0.55678(6) 0.1027(5) Uani 1 1 d . . . . .
N1 N 0.4107(2) 0.18494(12) 0.65686(18) 0.0551(8) Uani 1 1 d . . . . .
N2 N 0.5462(3) 0.22377(13) 0.77541(17) 0.0599(9) Uani 1 1 d . . . . .
N3 N 0.6632(2) 0.28514(13) 0.73436(18) 0.0562(8) Uani 1 1 d . . . . .
C13 C 0.3339(3) 0.16820(15) 0.5871(2) 0.0562(10) Uani 1 1 d . . . . .
C18 C 0.2490(3) 0.19918(16) 0.5514(3) 0.0646(11) Uani 1 1 d . . . . .
C17 C 0.1742(3) 0.18052(17) 0.4869(3) 0.0673(11) Uani 1 1 d . . . . .
H17 H 0.115678 0.201201 0.462287 0.081 Uiso 1 1 calc R . . . .
C16 C 0.1813(3) 0.13281(16) 0.4566(2) 0.0611(11) Uani 1 1 d . . . . .
C15 C 0.2691(3) 0.10445(16) 0.4915(2) 0.0637(11) Uani 1 1 d . . . . .
H15 H 0.276629 0.072340 0.470784 0.076 Uiso 1 1 calc R . . . .
C14 C 0.3475(3) 0.12135(16) 0.5563(2) 0.0611(11) Uani 1 1 d . . . . .
C19 C 0.4462(4) 0.09115(18) 0.5899(3) 0.0742(13) Uani 1 1 d . . . . .
H19 H 0.487925 0.108363 0.637773 0.089 Uiso 1 1 calc R . . . .
C23 C 0.4379(5) 0.0349(2) 0.6076(3) 0.113(2) Uani 1 1 d . . . . .
H23A H 0.386148 0.017010 0.565133 0.135 Uiso 1 1 calc R . . . .
H23B H 0.419501 0.030663 0.653083 0.135 Uiso 1 1 calc R . . . .
C22 C 0.5479(7) 0.0151(3) 0.6207(4) 0.149(4) Uani 1 1 d . . . . .
H22A H 0.591176 0.017671 0.674427 0.178 Uiso 1 1 calc R . . . .
H22B H 0.545785 -0.021024 0.605034 0.178 Uiso 1 1 calc R . . . .
C21 C 0.5912(6) 0.0481(3) 0.5743(4) 0.146(4) Uani 1 1 d . . . . .
H21A H 0.603154 0.027618 0.534411 0.175 Uiso 1 1 calc R . . . .
H21B H 0.657710 0.063317 0.606069 0.175 Uiso 1 1 calc R . . . .
C20 C 0.5124(4) 0.0899(3) 0.5399(3) 0.105(2) Uani 1 1 d . . . . .
H20A H 0.469798 0.081435 0.487432 0.126 Uiso 1 1 calc R . . . .
H20B H 0.546797 0.123116 0.540732 0.126 Uiso 1 1 calc R . . . .
C29 C 0.0904(3) 0.11253(17) 0.3905(2) 0.0645(11) Uani 1 1 d . . . . .
H29 H 0.056997 0.143093 0.360251 0.077 Uiso 1 1 calc R . . . .
C30 C 0.1246(3) 0.07897(19) 0.3390(3) 0.0689(12) Uani 1 1 d . . . . .
C31 C 0.1466(4) 0.0998(2) 0.2797(3) 0.0871(15) Uani 1 1 d . . . . .
H31 H 0.139466 0.135664 0.271646 0.105 Uiso 1 1 calc R . . . .
C32 C 0.1786(5) 0.0705(3) 0.2319(3) 0.107(2) Uani 1 1 d . . . . .
H32 H 0.192308 0.086040 0.191264 0.128 Uiso 1 1 calc R . . . .
C33 C 0.1905(4) 0.0189(3) 0.2430(4) 0.107(2) Uani 1 1 d . . . . .
H33 H 0.214061 -0.001346 0.210848 0.128 Uiso 1 1 calc R . . . .
C34 C 0.1685(4) -0.0035(3) 0.3006(4) 0.0990(18) Uani 1 1 d . . . . .
H34 H 0.174936 -0.039442 0.307718 0.119 Uiso 1 1 calc R . . . .
C35 C 0.1366(4) 0.0265(2) 0.3488(3) 0.0802(14) Uani 1 1 d . . . . .
H35 H 0.122772 0.010826 0.389267 0.096 Uiso 1 1 calc R . . . .
C36 C 0.0079(3) 0.08775(17) 0.4158(3) 0.0694(12) Uani 1 1 d . . . . .
C37 C -0.0809(4) 0.0687(2) 0.3627(3) 0.0924(16) Uani 1 1 d . . . . .
H37 H -0.089853 0.071564 0.311074 0.111 Uiso 1 1 calc R . . . .
C38 C -0.1571(4) 0.0455(3) 0.3829(5) 0.115(2) Uani 1 1 d . . . . .
H38 H -0.216004 0.031080 0.345634 0.138 Uiso 1 1 calc R . . . .
C39 C -0.1471(5) 0.0433(3) 0.4576(5) 0.122(2) Uani 1 1 d . . . . .
H39 H -0.199955 0.028306 0.471993 0.146 Uiso 1 1 calc R . . . .
C40 C -0.0615(6) 0.0628(3) 0.5103(4) 0.123(2) Uani 1 1 d . . . . .
H40 H -0.054465 0.061241 0.561664 0.148 Uiso 1 1 calc R . . . .
C41 C 0.0157(4) 0.0848(2) 0.4901(3) 0.0956(17) Uani 1 1 d . . . . .
H41 H 0.075259 0.098189 0.527876 0.115 Uiso 1 1 calc R . . . .
C24 C 0.2357(4) 0.2517(2) 0.5805(4) 0.0818(15) Uani 1 1 d . . . . .
C25 C 0.1418(6) 0.2562(2) 0.6060(4) 0.116(2) Uani 1 1 d D . . . .
H25A H 0.080795 0.238881 0.570026 0.139 Uiso 0.642(5) 1 calc R . P A 1
H25B H 0.157122 0.240599 0.656134 0.139 Uiso 0.642(5) 1 calc R . P A 1
H25C H 0.098356 0.225140 0.591623 0.139 Uiso 0.358(5) 1 calc R . P A 2
H25D H 0.165057 0.260008 0.661177 0.139 Uiso 0.358(5) 1 calc R . P A 2
C77 C 0.1222(10) 0.3130(3) 0.6086(7) 0.121(4) Uani 0.642(5) 1 d D U P A 1
H77A H 0.047182 0.320348 0.590062 0.145 Uiso 0.642(5) 1 calc R . P A 1
H77B H 0.153323 0.326214 0.660421 0.145 Uiso 0.642(5) 1 calc R . P A 1
C76 C 0.1729(10) 0.3368(4) 0.5581(7) 0.120(3) Uani 0.642(5) 1 d D U P A 1
H76A H 0.227204 0.360963 0.587246 0.144 Uiso 0.642(5) 1 calc R . P A 1
H76B H 0.120905 0.356072 0.517479 0.144 Uiso 0.642(5) 1 calc R . P A 1
C28 C 0.2203(5) 0.2954(2) 0.5246(4) 0.1059(19) Uani 1 1 d D . . . .
H28A H 0.286978 0.306652 0.521298 0.127 Uiso 0.642(5) 1 calc R . P A 1
H28B H 0.173112 0.285390 0.474084 0.127 Uiso 0.642(5) 1 calc R . P A 1
H28C H 0.281324 0.318149 0.542118 0.127 Uiso 0.358(5) 1 calc R . P A 2
H28D H 0.216444 0.281098 0.475560 0.127 Uiso 0.358(5) 1 calc R . P A 2
C2 C 0.4024(3) 0.17087(17) 0.7187(3) 0.0664(11) Uani 1 1 d D . . . .
C1 C 0.3166(4) 0.1377(2) 0.7263(3) 0.0953(17) Uani 1 1 d D U . . .
H1AA H 0.255225 0.140649 0.680912 0.143 Uiso 0.642(5) 1 calc GR . P A 1
H1AB H 0.299861 0.148888 0.769805 0.143 Uiso 0.642(5) 1 calc GR . P A 1
H1AC H 0.339504 0.101994 0.733232 0.143 Uiso 0.642(5) 1 calc GR . P A 1
H1BD H 0.267089 0.128777 0.676067 0.114 Uiso 0.358(5) 1 calc R . P A 2
H1BE H 0.278908 0.156421 0.753862 0.114 Uiso 0.358(5) 1 calc R . P A 2
C3 C 0.4821(4) 0.18965(17) 0.7881(2) 0.0656(11) Uani 1 1 d . . . . .
C4 C 0.4940(4) 0.17506(19) 0.8607(3) 0.0778(14) Uani 1 1 d D . . . .
H4 H 0.448200 0.151268 0.870256 0.093 Uiso 0.642(5) 1 calc R . P A 1
C5 C 0.5741(5) 0.1962(2) 0.9183(3) 0.0839(15) Uani 1 1 d . . . . .
H5 H 0.584836 0.185676 0.968202 0.101 Uiso 1 1 calc R . . . .
C6 C 0.6393(4) 0.2319(2) 0.9062(2) 0.0742(13) Uani 1 1 d D . . . .
H6 H 0.693943 0.246382 0.946791 0.089 Uiso 0.358(5) 1 calc R . P A 2
C12 C 0.6224(3) 0.24649(17) 0.8315(2) 0.0633(11) Uani 1 1 d . . . . .
C11 C 0.6809(3) 0.28496(17) 0.8048(2) 0.0666(12) Uani 1 1 d D . . . .
C10 C 0.7345(11) 0.3255(5) 0.8633(8) 0.118(6) Uani 0.642(5) 1 d D U P A 1
H10A H 0.752699 0.355755 0.839278 0.141 Uiso 0.642(5) 1 calc R . P A 1
H10B H 0.689234 0.336557 0.890900 0.141 Uiso 0.642(5) 1 calc R . P A 1
C7 C 0.7270(5) 0.2489(4) 0.9725(4) 0.086(2) Uani 0.642(5) 1 d D U P A 1
H7A H 0.734927 0.225588 1.015134 0.103 Uiso 0.642(5) 1 calc R . P A 1
H7B H 0.713483 0.283647 0.987200 0.103 Uiso 0.642(5) 1 calc R . P A 1
C42 C 0.7155(3) 0.32243(16) 0.7031(2) 0.0582(10) Uani 1 1 d . . . . .
C47 C 0.8103(3) 0.30931(16) 0.6965(2) 0.0619(11) Uani 1 1 d . . . . .
C46 C 0.8579(3) 0.34571(17) 0.6666(2) 0.0654(11) Uani 1 1 d . . . . .
H46 H 0.922589 0.337683 0.662299 0.078 Uiso 1 1 calc R . . . .
C45 C 0.8147(3) 0.39354(16) 0.6426(2) 0.0609(11) Uani 1 1 d . . . . .
C44 C 0.7191(3) 0.40414(17) 0.6483(2) 0.0668(12) Uani 1 1 d . . . . .
H44 H 0.687946 0.436355 0.631585 0.080 Uiso 1 1 calc R . . . .
C43 C 0.6676(3) 0.36920(18) 0.6775(2) 0.0648(11) Uani 1 1 d . . . . .
C48 C 0.5629(3) 0.3832(2) 0.6825(3) 0.0782(14) Uani 1 1 d . . . . .
H48 H 0.535252 0.352560 0.700532 0.094 Uiso 1 1 calc R . . . .
C49 C 0.5650(4) 0.4278(3) 0.7349(3) 0.109(2) Uani 1 1 d D . . . .
H49A H 0.589257 0.416143 0.787662 0.131 Uiso 0.642(5) 1 calc R . P A 1
H49B H 0.611776 0.454992 0.729777 0.131 Uiso 0.642(5) 1 calc R . P A 1
H49C H 0.528043 0.418298 0.769076 0.131 Uiso 0.358(5) 1 calc R . P A 2
H49D H 0.637251 0.436320 0.765502 0.131 Uiso 0.358(5) 1 calc R . P A 2
C74 C 0.4547(6) 0.4474(4) 0.7114(5) 0.095(3) Uani 0.642(5) 1 d D U P A 1
H74A H 0.421029 0.435379 0.746519 0.113 Uiso 0.642(5) 1 calc R . P A 1
H74B H 0.453254 0.485174 0.710183 0.113 Uiso 0.642(5) 1 calc R . P A 1
C75 C 0.4024(7) 0.4260(5) 0.6355(6) 0.121(4) Uani 0.642(5) 1 d D U P A 1
H75A H 0.366852 0.453680 0.600490 0.145 Uiso 0.642(5) 1 calc R . P A 1
H75B H 0.349937 0.400692 0.636869 0.145 Uiso 0.642(5) 1 calc R . P A 1
C53 C 0.4822(4) 0.4005(3) 0.6083(3) 0.1035(19) Uani 1 1 d D . . . .
H53A H 0.511806 0.425015 0.581698 0.124 Uiso 0.642(5) 1 calc R . P A 1
H53B H 0.452298 0.371152 0.575049 0.124 Uiso 0.642(5) 1 calc R . P A 1
H53C H 0.514890 0.403323 0.569748 0.124 Uiso 0.358(5) 1 calc R . P A 2
H53D H 0.426524 0.374718 0.591142 0.124 Uiso 0.358(5) 1 calc R . P A 2
C55 C 0.8595(4) 0.25738(18) 0.7203(3) 0.0743(13) Uani 1 1 d . . . . .
H55 H 0.813639 0.237795 0.741227 0.089 Uiso 1 1 calc R . . . .
C56 C 0.9670(6) 0.2557(3) 0.7775(5) 0.159(4) Uani 1 1 d . . . . .
H56A H 1.011802 0.280952 0.765126 0.190 Uiso 1 1 calc R . . . .
H56B H 0.965809 0.263388 0.828079 0.190 Uiso 1 1 calc R . . . .
C57 C 1.0060(7) 0.2027(3) 0.7750(8) 0.199(6) Uani 1 1 d . . . . .
H57A H 1.080842 0.203350 0.783280 0.239 Uiso 1 1 calc R . . . .
H57B H 0.994919 0.181294 0.814315 0.239 Uiso 1 1 calc R . . . .
C58 C 0.9497(8) 0.1829(3) 0.7028(6) 0.167(4) Uani 1 1 d . . . . .
H58A H 0.910864 0.152053 0.707105 0.201 Uiso 1 1 calc R . . . .
H58B H 0.997320 0.173632 0.676274 0.201 Uiso 1 1 calc R . . . .
C59 C 0.8739(7) 0.2255(3) 0.6591(5) 0.144(3) Uani 1 1 d . . . . .
H59A H 0.904177 0.245956 0.628190 0.172 Uiso 1 1 calc R . . . .
H59B H 0.807505 0.210804 0.626284 0.172 Uiso 1 1 calc R . . . .
C60 C 0.8732(3) 0.43187(17) 0.6116(3) 0.0679(12) Uani 1 1 d . . . . .
H60 H 0.947646 0.427866 0.643414 0.081 Uiso 1 1 calc R . . . .
C61 C 0.8472(3) 0.48757(17) 0.6200(2) 0.0634(11) Uani 1 1 d . . . . .
C66 C 0.7753(4) 0.5142(2) 0.5643(3) 0.0856(15) Uani 1 1 d . . . . .
H66 H 0.737678 0.497450 0.518657 0.103 Uiso 1 1 calc R . . . .
C65 C 0.7561(5) 0.5655(2) 0.5734(4) 0.1019(18) Uani 1 1 d . . . . .
H65 H 0.705702 0.583415 0.534035 0.122 Uiso 1 1 calc R . . . .
C64 C 0.8093(5) 0.5900(2) 0.6384(4) 0.1039(18) Uani 1 1 d . . . . .
H64 H 0.796830 0.625141 0.644453 0.125 Uiso 1 1 calc R . . . .
C63 C 0.8790(6) 0.5645(3) 0.6935(4) 0.108(2) Uani 1 1 d . . . . .
H63 H 0.915417 0.581436 0.739249 0.130 Uiso 1 1 calc R . . . .
C62 C 0.8996(4) 0.5131(2) 0.6852(3) 0.0889(15) Uani 1 1 d . . . . .
H62 H 0.950287 0.495678 0.724992 0.107 Uiso 1 1 calc R . . . .
C67 C 0.8672(4) 0.41958(17) 0.5319(3) 0.0690(12) Uani 1 1 d . . . . .
C72 C 0.9483(4) 0.4337(2) 0.5098(4) 0.0947(16) Uani 1 1 d . . . . .
H72 H 1.008205 0.448969 0.544886 0.114 Uiso 1 1 calc R . . . .
C71 C 0.9424(6) 0.4256(3) 0.4356(4) 0.111(2) Uani 1 1 d . . . . .
H71 H 0.998181 0.436081 0.420725 0.133 Uiso 1 1 calc R . . . .
C70 C 0.8578(7) 0.4029(2) 0.3842(4) 0.110(2) Uani 1 1 d . . . . .
H70 H 0.855512 0.396310 0.334555 0.132 Uiso 1 1 calc R . . . .
C69 C 0.7770(6) 0.3899(3) 0.4058(4) 0.118(2) Uani 1 1 d . . . . .
H69 H 0.716798 0.375172 0.370485 0.142 Uiso 1 1 calc R . . . .
C68 C 0.7817(5) 0.3981(2) 0.4795(3) 0.0958(17) Uani 1 1 d . . . . .
H68 H 0.724660 0.388528 0.493565 0.115 Uiso 1 1 calc R . . . .
Cl00 Cl 0.4193(2) 0.33271(13) 0.82719(17) 0.2027(13) Uani 1 1 d . . . . .
Cl04 Cl 0.26945(18) 0.26054(9) 0.83623(14) 0.1602(9) Uani 1 1 d . . . . .
C2AA C 0.3644(5) 0.3039(3) 0.8843(3) 0.118(2) Uani 1 1 d . . . . .
H2AA H 0.333779 0.330254 0.907394 0.142 Uiso 1 1 calc R . . . .
H2AB H 0.418653 0.285886 0.925210 0.142 Uiso 1 1 calc R . . . .
C9 C 0.8313(9) 0.2995(4) 0.9159(7) 0.138(4) Uani 0.642(5) 1 d D U P A 1
H9A H 0.866408 0.324355 0.955944 0.166 Uiso 0.642(5) 1 calc R . P A 1
H9B H 0.877617 0.293794 0.887096 0.166 Uiso 0.642(5) 1 calc R . P A 1
C8 C 0.8246(8) 0.2489(4) 0.9545(6) 0.135(4) Uani 0.642(5) 1 d D U P A 1
H8A H 0.824122 0.219922 0.921044 0.162 Uiso 0.642(5) 1 calc R . P A 1
H8B H 0.885341 0.245161 1.001189 0.162 Uiso 0.642(5) 1 calc R . P A 1
C73 C 0.7600(15) 0.3197(7) 0.8595(8) 0.061(5) Uani 0.358(5) 1 d D U P A 2
H73A H 0.827201 0.302490 0.877796 0.092 Uiso 0.358(5) 1 calc GR . P A 2
H73B H 0.737892 0.327543 0.901869 0.092 Uiso 0.358(5) 1 calc GR . P A 2
H73C H 0.765888 0.351436 0.834025 0.092 Uiso 0.358(5) 1 calc GR . P A 2
C51 C 0.4364(17) 0.4517(6) 0.6172(12) 0.134(6) Uani 0.358(5) 1 d D U P A 2
H51A H 0.429036 0.474239 0.573807 0.161 Uiso 0.358(5) 1 calc R . P A 2
H51B H 0.367950 0.447368 0.622097 0.161 Uiso 0.358(5) 1 calc R . P A 2
C50 C 0.513(2) 0.4732(6) 0.6877(11) 0.156(6) Uani 0.358(5) 1 d D U P A 2
H50A H 0.477945 0.494361 0.714540 0.187 Uiso 0.358(5) 1 calc R . P A 2
H50B H 0.564690 0.494604 0.676108 0.187 Uiso 0.358(5) 1 calc R . P A 2
C27 C 0.1252(14) 0.3264(9) 0.5140(13) 0.136(6) Uani 0.358(5) 1 d D U P A 2
H27A H 0.076350 0.323904 0.461695 0.163 Uiso 0.358(5) 1 calc R . P A 2
H27B H 0.142864 0.362758 0.526164 0.163 Uiso 0.358(5) 1 calc R . P A 2
C26 C 0.0800(15) 0.3032(7) 0.5675(13) 0.123(6) Uani 0.358(5) 1 d D U P A 2
H26A H 0.007450 0.293283 0.539997 0.147 Uiso 0.358(5) 1 calc R . P A 2
H26B H 0.080334 0.328788 0.605872 0.147 Uiso 0.358(5) 1 calc R . P A 2
C7A C 0.4528(14) 0.1303(5) 0.8909(9) 0.110(6) Uani 0.358(5) 1 d D . P A 2
H7AA H 0.381137 0.137427 0.888057 0.132 Uiso 0.358(5) 1 calc R . P A 2
H7AB H 0.495684 0.124514 0.944046 0.132 Uiso 0.358(5) 1 calc R . P A 2
C8A C 0.4546(14) 0.0828(7) 0.8445(11) 0.144(8) Uani 0.358(5) 1 d D . P A 2
H8AA H 0.445687 0.051547 0.870923 0.173 Uiso 0.358(5) 1 calc R . P A 2
H8AB H 0.521128 0.080402 0.836028 0.173 Uiso 0.358(5) 1 calc R . P A 2
C9A C 0.3649(16) 0.0884(5) 0.7695(10) 0.133(8) Uani 0.358(5) 1 d D . P A 2
H9AA H 0.306419 0.069893 0.776519 0.160 Uiso 0.358(5) 1 calc R . P A 2
H9AB H 0.385388 0.067803 0.733421 0.160 Uiso 0.358(5) 1 calc R . P A 2
H24 H 0.287(4) 0.256(2) 0.622(3) 0.090(18) Uiso 1 1 d . . . . .

loop_
_atom_site_aniso_label
_atom_site_aniso_U_11
_atom_site_aniso_U_22
_atom_site_aniso_U_33
_atom_site_aniso_U_23
_atom_site_aniso_U_13
_atom_site_aniso_U_12
Co1 0.0633(4) 0.0643(4) 0.0471(3) -0.0038(2) 0.0230(3) -0.0098(3)
Cl2 0.0745(8) 0.0729(8) 0.1046(9) -0.0122(7) 0.0262(7) -0.0012(6)
Cl1 0.1169(11) 0.1338(13) 0.0508(7) 0.0122(7) 0.0209(7) -0.0510(9)
N1 0.065(2) 0.052(2) 0.0557(19) -0.0025(15) 0.0294(17) -0.0051(16)
N2 0.074(2) 0.063(2) 0.0452(18) -0.0069(16) 0.0240(17) -0.0051(18)
N3 0.0512(19) 0.062(2) 0.054(2) -0.0031(16) 0.0162(15) -0.0028(15)
C13 0.057(2) 0.054(2) 0.063(2) -0.004(2) 0.028(2) -0.0070(19)
C18 0.066(3) 0.050(3) 0.083(3) -0.004(2) 0.032(2) -0.005(2)
C17 0.058(3) 0.064(3) 0.078(3) 0.001(2) 0.021(2) 0.002(2)
C16 0.061(3) 0.057(3) 0.063(2) 0.002(2) 0.019(2) -0.004(2)
C15 0.063(3) 0.054(3) 0.069(3) -0.010(2) 0.018(2) -0.002(2)
C14 0.061(3) 0.058(3) 0.064(3) -0.004(2) 0.021(2) -0.002(2)
C19 0.072(3) 0.067(3) 0.068(3) -0.016(2) 0.005(2) 0.011(2)
C23 0.125(5) 0.076(4) 0.098(4) -0.003(3) -0.010(4) 0.024(3)
C22 0.169(8) 0.124(6) 0.108(6) -0.019(5) -0.007(5) 0.078(6)
C21 0.118(6) 0.177(8) 0.110(5) -0.053(5) 0.000(4) 0.081(6)
C20 0.079(4) 0.138(5) 0.090(4) -0.025(4) 0.021(3) 0.028(3)
C29 0.057(2) 0.061(3) 0.067(3) 0.002(2) 0.010(2) -0.001(2)
C30 0.054(3) 0.075(3) 0.066(3) -0.003(2) 0.008(2) -0.006(2)
C31 0.076(3) 0.099(4) 0.081(3) -0.001(3) 0.021(3) -0.014(3)
C32 0.090(4) 0.145(6) 0.091(4) -0.017(4) 0.040(3) -0.016(4)
C33 0.070(4) 0.139(7) 0.104(5) -0.037(4) 0.022(3) -0.007(4)
C34 0.067(3) 0.094(4) 0.116(5) -0.028(4) 0.007(3) 0.010(3)
C35 0.068(3) 0.078(4) 0.081(3) 0.000(3) 0.008(3) 0.002(3)
C36 0.056(3) 0.061(3) 0.081(3) 0.005(2) 0.011(2) 0.003(2)
C37 0.060(3) 0.105(4) 0.098(4) 0.013(3) 0.011(3) 0.002(3)
C38 0.056(3) 0.110(5) 0.154(6) 0.017(5) 0.006(4) -0.008(3)
C39 0.086(5) 0.127(6) 0.155(7) 0.025(5) 0.046(5) -0.020(4)
C40 0.118(5) 0.138(6) 0.124(5) 0.010(4) 0.056(5) -0.039(5)
C41 0.091(4) 0.102(4) 0.091(4) 0.002(3) 0.029(3) -0.029(3)
C24 0.074(3) 0.068(3) 0.098(4) -0.016(3) 0.024(3) 0.007(3)
C25 0.156(6) 0.091(4) 0.133(5) -0.009(4) 0.091(5) 0.004(4)
C77 0.119(7) 0.111(6) 0.143(7) -0.018(5) 0.060(6) 0.021(5)
C76 0.124(6) 0.098(6) 0.141(7) 0.006(5) 0.049(5) 0.028(5)
C28 0.126(5) 0.058(3) 0.152(6) 0.006(3) 0.072(4) 0.006(3)
C2 0.078(3) 0.059(3) 0.075(3) -0.010(2) 0.042(2) -0.009(2)
C1 0.105(4) 0.102(4) 0.096(4) 0.000(3) 0.057(3) -0.027(3)
C3 0.088(3) 0.058(3) 0.066(3) -0.003(2) 0.045(2) -0.003(2)
C4 0.109(4) 0.078(3) 0.065(3) -0.003(3) 0.055(3) -0.002(3)
C5 0.118(4) 0.090(4) 0.062(3) 0.013(3) 0.055(3) 0.029(3)
C6 0.080(3) 0.092(4) 0.049(2) -0.005(2) 0.020(2) 0.016(3)
C12 0.077(3) 0.063(3) 0.052(2) -0.006(2) 0.026(2) 0.004(2)
C11 0.069(3) 0.071(3) 0.055(3) -0.008(2) 0.015(2) -0.008(2)
C10 0.105(8) 0.113(8) 0.120(9) 0.006(7) 0.021(6) -0.018(6)
C7 0.079(5) 0.116(6) 0.058(4) -0.005(4) 0.019(4) -0.012(4)
C42 0.052(2) 0.056(3) 0.062(2) 0.001(2) 0.0131(19) -0.0056(19)
C47 0.053(2) 0.054(3) 0.077(3) 0.003(2) 0.021(2) -0.0010(19)
C46 0.054(2) 0.064(3) 0.078(3) 0.003(2) 0.023(2) 0.002(2)
C45 0.054(2) 0.059(3) 0.066(3) 0.005(2) 0.017(2) -0.003(2)
C44 0.053(3) 0.065(3) 0.075(3) 0.012(2) 0.013(2) 0.002(2)
C43 0.049(2) 0.071(3) 0.069(3) 0.006(2) 0.014(2) 0.000(2)
C48 0.055(3) 0.079(3) 0.101(4) 0.010(3) 0.028(3) 0.004(2)
C49 0.081(4) 0.156(6) 0.090(4) -0.021(4) 0.028(3) 0.023(4)
C74 0.075(5) 0.101(5) 0.110(5) -0.009(4) 0.036(4) 0.016(4)
C75 0.094(6) 0.132(7) 0.134(6) 0.001(6) 0.036(5) 0.035(5)
C53 0.060(3) 0.127(5) 0.105(4) -0.012(4) 0.006(3) 0.013(3)
C55 0.063(3) 0.061(3) 0.104(4) 0.003(3) 0.035(3) 0.000(2)
C56 0.126(6) 0.082(5) 0.205(8) 0.019(5) -0.020(6) 0.022(4)
C57 0.103(6) 0.079(6) 0.361(17) 0.037(8) 0.014(8) 0.024(4)
C58 0.191(9) 0.094(6) 0.284(13) 0.055(7) 0.168(10) 0.063(6)
C59 0.202(9) 0.098(5) 0.165(7) 0.013(5) 0.107(7) 0.034(5)
C60 0.054(2) 0.067(3) 0.076(3) 0.010(2) 0.015(2) -0.004(2)
C61 0.058(3) 0.062(3) 0.068(3) 0.003(2) 0.021(2) -0.010(2)
C66 0.095(4) 0.070(3) 0.078(3) -0.006(3) 0.013(3) 0.009(3)
C65 0.125(5) 0.078(4) 0.097(4) 0.010(3) 0.030(4) 0.022(3)
C64 0.124(5) 0.076(4) 0.118(5) -0.011(4) 0.051(4) -0.006(4)
C63 0.126(5) 0.096(5) 0.098(4) -0.033(4) 0.033(4) -0.026(4)
C62 0.092(4) 0.086(4) 0.076(3) -0.003(3) 0.013(3) -0.015(3)
C67 0.066(3) 0.057(3) 0.086(3) 0.008(2) 0.030(3) 0.001(2)
C72 0.085(4) 0.095(4) 0.113(5) 0.019(3) 0.046(3) 0.007(3)
C71 0.127(6) 0.108(5) 0.123(5) 0.024(4) 0.076(5) 0.012(4)
C70 0.164(7) 0.082(4) 0.110(5) -0.002(4) 0.080(5) -0.005(4)
C69 0.150(6) 0.112(5) 0.101(5) -0.024(4) 0.055(4) -0.041(5)
C68 0.108(4) 0.100(4) 0.089(4) -0.017(3) 0.046(3) -0.035(3)
Cl00 0.201(3) 0.218(3) 0.243(3) 0.079(2) 0.145(2) 0.067(2)
Cl04 0.1423(17) 0.1570(19) 0.1643(19) -0.0362(15) 0.0323(15) 0.0212(14)
C2AA 0.106(5) 0.154(6) 0.098(4) -0.004(4) 0.041(4) 0.029(4)
C9 0.133(7) 0.138(7) 0.135(7) 0.005(6) 0.037(5) -0.031(6)
C8 0.122(6) 0.144(7) 0.125(6) 0.000(6) 0.026(5) -0.004(6)
C73 0.086(10) 0.061(8) 0.019(5) -0.023(5) -0.002(6) -0.021(7)
C51 0.130(9) 0.122(9) 0.135(9) -0.003(7) 0.026(7) 0.022(7)
C50 0.161(9) 0.143(9) 0.152(9) -0.014(8) 0.042(7) 0.017(8)
C27 0.130(9) 0.127(9) 0.142(9) 0.003(8) 0.037(7) 0.028(7)
C26 0.112(8) 0.115(8) 0.142(9) 0.003(7) 0.046(7) 0.019(7)
C7A 0.129(15) 0.125(15) 0.090(11) 0.023(10) 0.055(10) 0.002(12)
C8A 0.129(17) 0.095(15) 0.23(3) 0.001(16) 0.088(18) -0.007(12)
C9A 0.20(2) 0.111(16) 0.130(17) -0.016(13) 0.106(17) -0.040(15)

loop_
_atom_type_symbol
_atom_type_description
_atom_type_scat_dispersion_real
_atom_type_scat_dispersion_imag
_atom_type_scat_source
C C 0.0033 0.0016 'International Tables Vol C Tables 4.2.6.8 and 6.1.1.4'
H H 0.0000 0.0000 'International Tables Vol C Tables 4.2.6.8 and 6.1.1.4'
Cl Cl 0.1484 0.1585 'International Tables Vol C Tables 4.2.6.8 and 6.1.1.4'
Co Co 0.3494 0.9721 'International Tables Vol C Tables 4.2.6.8 and 6.1.1.4'
N N 0.0061 0.0033 'International Tables Vol C Tables 4.2.6.8 and 6.1.1.4'

loop_
_geom_angle_atom_site_label_1
_geom_angle_atom_site_label_2
_geom_angle_atom_site_label_3
_geom_angle
_geom_angle_site_symmetry_1
_geom_angle_site_symmetry_3
_geom_angle_publ_flag
Cl1 Co1 Cl2 120.50(6) . . ?
N1 Co1 Cl2 100.77(9) . . ?
N1 Co1 Cl1 96.49(9) . . ?
N2 Co1 Cl2 90.64(11) . . ?
N2 Co1 Cl1 148.82(12) . . ?
N2 Co1 N1 74.44(13) . . ?
N2 Co1 N3 75.21(13) . . ?
N3 Co1 Cl2 98.20(9) . . ?
N3 Co1 Cl1 99.65(10) . . ?
N3 Co1 N1 144.15(12) . . ?
C13 N1 Co1 127.1(2) . . ?
C2 N1 Co1 113.3(3) . . ?
C2 N1 C13 119.0(3) . . ?
C3 N2 Co1 118.0(3) . . ?
C3 N2 C12 122.3(4) . . ?
C12 N2 Co1 117.0(3) . . ?
C11 N3 Co1 114.7(3) . . ?
C11 N3 C42 119.4(3) . . ?
C42 N3 Co1 125.9(2) . . ?
C18 C13 N1 119.5(4) . . ?
C18 C13 C14 121.4(4) . . ?
C14 C13 N1 119.1(4) . . ?
C13 C18 C24 122.7(4) . . ?
C17 C18 C13 117.7(4) . . ?
C17 C18 C24 119.6(4) . . ?
C18 C17 H17 118.5 . . ?
C18 C17 C16 123.0(4) . . ?
C16 C17 H17 118.5 . . ?
C17 C16 C29 119.7(4) . . ?
C15 C16 C17 117.4(4) . . ?
C15 C16 C29 122.7(4) . . ?
C16 C15 H15 118.9 . . ?
C16 C15 C14 122.3(4) . . ?
C14 C15 H15 118.9 . . ?
C13 C14 C19 121.0(4) . . ?
C15 C14 C13 118.0(4) . . ?
C15 C14 C19 120.9(4) . . ?
C14 C19 H19 107.3 . . ?
C14 C19 C23 118.2(4) . . ?
C14 C19 C20 113.3(4) . . ?
C23 C19 H19 107.3 . . ?
C23 C19 C20 102.9(5) . . ?
C20 C19 H19 107.3 . . ?
C19 C23 H23A 111.3 . . ?
C19 C23 H23B 111.3 . . ?
C19 C23 C22 102.3(6) . . ?
H23A C23 H23B 109.2 . . ?
C22 C23 H23A 111.3 . . ?
C22 C23 H23B 111.3 . . ?
C23 C22 H22A 110.4 . . ?
C23 C22 H22B 110.4 . . ?
H22A C22 H22B 108.6 . . ?
C21 C22 C23 106.6(6) . . ?
C21 C22 H22A 110.4 . . ?
C21 C22 H22B 110.4 . . ?
C22 C21 H21A 110.3 . . ?
C22 C21 H21B 110.3 . . ?
C22 C21 C20 107.1(6) . . ?
H21A C21 H21B 108.5 . . ?
C20 C21 H21A 110.3 . . ?
C20 C21 H21B 110.3 . . ?
C19 C20 H20A 111.0 . . ?
C19 C20 H20B 111.0 . . ?
C21 C20 C19 104.0(6) . . ?
C21 C20 H20A 111.0 . . ?
C21 C20 H20B 111.0 . . ?
H20A C20 H20B 109.0 . . ?
C16 C29 H29 106.1 . . ?
C30 C29 C16 112.5(4) . . ?
C30 C29 H29 106.1 . . ?
C30 C29 C36 113.3(4) . . ?
C36 C29 C16 112.1(4) . . ?
C36 C29 H29 106.1 . . ?
C31 C30 C29 120.6(5) . . ?
C31 C30 C35 116.9(5) . . ?
C35 C30 C29 122.5(5) . . ?
C30 C31 H31 118.9 . . ?
C32 C31 C30 122.2(6) . . ?
C32 C31 H31 118.9 . . ?
C31 C32 H32 120.1 . . ?
C33 C32 C31 119.8(7) . . ?
C33 C32 H32 120.1 . . ?
C32 C33 H33 120.0 . . ?
C34 C33 C32 119.9(6) . . ?
C34 C33 H33 120.0 . . ?
C33 C34 H34 120.1 . . ?
C33 C34 C35 119.7(6) . . ?
C35 C34 H34 120.1 . . ?
C30 C35 C34 121.4(6) . . ?
C30 C35 H35 119.3 . . ?
C34 C35 H35 119.3 . . ?
C37 C36 C29 119.6(5) . . ?
C37 C36 C41 117.3(5) . . ?
C41 C36 C29 123.1(4) . . ?
C36 C37 H37 119.2 . . ?
C36 C37 C38 121.6(6) . . ?
C38 C37 H37 119.2 . . ?
C37 C38 H38 120.2 . . ?
C37 C38 C39 119.6(6) . . ?
C39 C38 H38 120.2 . . ?
C38 C39 H39 120.2 . . ?
C40 C39 C38 119.6(6) . . ?
C40 C39 H39 120.2 . . ?
C39 C40 H40 119.6 . . ?
C39 C40 C41 120.8(7) . . ?
C41 C40 H40 119.6 . . ?
C36 C41 H41 119.4 . . ?
C40 C41 C36 121.1(6) . . ?
C40 C41 H41 119.4 . . ?
C18 C24 C25 114.0(5) . . ?
C18 C24 C28 115.5(5) . . ?
C18 C24 H24 106(4) . . ?
C25 C24 H24 103(4) . . ?
C28 C24 C25 103.7(5) . . ?
C28 C24 H24 114(4) . . ?
C24 C25 H25A 110.7 . . ?
C24 C25 H25B 110.7 . . ?
C24 C25 H25C 110.2 . . ?
C24 C25 H25D 110.2 . . ?
H25A C25 H25B 108.8 . . ?
H25C C25 H25D 108.5 . . ?
C77 C25 C24 105.3(6) . . ?
C77 C25 H25A 110.7 . . ?
C77 C25 H25B 110.7 . . ?
C26 C25 C24 107.4(9) . . ?
C26 C25 H25C 110.2 . . ?
C26 C25 H25D 110.2 . . ?
C25 C77 H77A 110.8 . . ?
C25 C77 H77B 110.8 . . ?
H77A C77 H77B 108.9 . . ?
C76 C77 C25 104.9(7) . . ?
C76 C77 H77A 110.8 . . ?
C76 C77 H77B 110.8 . . ?
C77 C76 H76A 109.7 . . ?
C77 C76 H76B 109.7 . . ?
C77 C76 C28 109.8(8) . . ?
H76A C76 H76B 108.2 . . ?
C28 C76 H76A 109.7 . . ?
C28 C76 H76B 109.7 . . ?
C24 C28 H28A 111.3 . . ?
C24 C28 H28B 111.3 . . ?
C24 C28 H28C 108.8 . . ?
C24 C28 H28D 108.8 . . ?
C76 C28 C24 102.6(6) . . ?
C76 C28 H28A 111.3 . . ?
C76 C28 H28B 111.3 . . ?
H28A C28 H28B 109.2 . . ?
H28C C28 H28D 107.7 . . ?
C27 C28 C24 113.7(9) . . ?
C27 C28 H28C 108.8 . . ?
C27 C28 H28D 108.8 . . ?
N1 C2 C1 125.4(4) . . ?
N1 C2 C3 116.7(4) . . ?
C3 C2 C1 117.8(4) . . ?
C2 C1 H1AA 109.5 . . ?
C2 C1 H1AB 109.5 . . ?
C2 C1 H1AC 109.5 . . ?
C2 C1 H1BD 109.9 . . ?
C2 C1 H1BE 109.9 . . ?
C2 C1 C9A 108.9(9) . . ?
H1AA C1 H1AB 109.5 . . ?
H1AA C1 H1AC 109.5 . . ?
H1AB C1 H1AC 109.5 . . ?
H1BD C1 H1BE 108.3 . . ?
C9A C1 H1BD 109.9 . . ?
C9A C1 H1BE 109.9 . . ?
N2 C3 C2 113.1(4) . . ?
N2 C3 C4 120.6(4) . . ?
C4 C3 C2 126.2(4) . . ?
C3 C4 H4 121.1 . . ?
C3 C4 C7A 131.8(8) . . ?
C5 C4 C3 117.8(5) . . ?
C5 C4 H4 121.1 . . ?
C5 C4 C7A 108.5(8) . . ?
C4 C5 H5 118.9 . . ?
C4 C5 C6 122.3(4) . . ?
C6 C5 H5 118.9 . . ?
C5 C6 H6 121.1 . . ?
C5 C6 C12 117.8(4) . . ?
C5 C6 C7 116.8(5) . . ?
C12 C6 H6 121.1 . . ?
C12 C6 C7 125.2(6) . . ?
N2 C12 C6 119.1(4) . . ?
N2 C12 C11 113.3(4) . . ?
C6 C12 C11 127.6(4) . . ?
N3 C11 C12 115.7(4) . . ?
N3 C11 C10 129.0(9) . . ?
N3 C11 C73 123.0(8) . . ?
C12 C11 C10 113.8(8) . . ?
C12 C11 C73 121.2(9) . . ?
C11 C10 H10A 110.8 . . ?
C11 C10 H10B 110.8 . . ?
H10A C10 H10B 108.8 . . ?
C9 C10 C11 104.9(9) . . ?
C9 C10 H10A 110.8 . . ?
C9 C10 H10B 110.8 . . ?
C6 C7 H7A 109.7 . . ?
C6 C7 H7B 109.7 . . ?
C6 C7 C8 109.8(7) . . ?
H7A C7 H7B 108.2 . . ?
C8 C7 H7A 109.7 . . ?
C8 C7 H7B 109.7 . . ?
C47 C42 N3 119.0(4) . . ?
C43 C42 N3 119.1(4) . . ?
C43 C42 C47 121.8(4) . . ?
C42 C47 C55 121.8(4) . . ?
C46 C47 C42 117.4(4) . . ?
C46 C47 C55 120.8(4) . . ?
C47 C46 H46 118.6 . . ?
C47 C46 C45 122.8(4) . . ?
C45 C46 H46 118.6 . . ?
C46 C45 C60 119.5(4) . . ?
C44 C45 C46 117.6(4) . . ?
C44 C45 C60 122.9(4) . . ?
C45 C44 H44 118.9 . . ?
C43 C44 C45 122.3(4) . . ?
C43 C44 H44 118.9 . . ?
C42 C43 C48 122.2(4) . . ?
C44 C43 C42 118.0(4) . . ?
C44 C43 C48 119.8(4) . . ?
C43 C48 H48 108.2 . . ?
C43 C48 C53 114.4(4) . . ?
C49 C48 C43 115.0(4) . . ?
C49 C48 H48 108.2 . . ?
C49 C48 C53 102.6(4) . . ?
C53 C48 H48 108.2 . . ?
C48 C49 H49A 110.5 . . ?
C48 C49 H49B 110.5 . . ?
C48 C49 H49C 110.0 . . ?
C48 C49 H49D 110.0 . . ?
H49A C49 H49B 108.7 . . ?
H49C C49 H49D 108.4 . . ?
C74 C49 C48 106.2(5) . . ?
C74 C49 H49A 110.5 . . ?
C74 C49 H49B 110.5 . . ?
C50 C49 C48 108.5(9) . . ?
C50 C49 H49C 110.0 . . ?
C50 C49 H49D 110.0 . . ?
C49 C74 H74A 110.8 . . ?
C49 C74 H74B 110.8 . . ?
H74A C74 H74B 108.9 . . ?
C75 C74 C49 104.8(6) . . ?
C75 C74 H74A 110.8 . . ?
C75 C74 H74B 110.8 . . ?
C74 C75 H75A 109.8 . . ?
C74 C75 H75B 109.8 . . ?
C74 C75 C53 109.4(7) . . ?
H75A C75 H75B 108.2 . . ?
C53 C75 H75A 109.8 . . ?
C53 C75 H75B 109.8 . . ?
C48 C53 H53A 111.5 . . ?
C48 C53 H53B 111.5 . . ?
C48 C53 H53C 109.5 . . ?
C48 C53 H53D 109.5 . . ?
C75 C53 C48 101.2(6) . . ?
C75 C53 H53A 111.5 . . ?
C75 C53 H53B 111.5 . . ?
H53A C53 H53B 109.3 . . ?
H53C C53 H53D 108.1 . . ?
C51 C53 C48 110.8(9) . . ?
C51 C53 H53C 109.5 . . ?
C51 C53 H53D 109.5 . . ?
C47 C55 H55 107.4 . . ?
C56 C55 C47 117.9(4) . . ?
C56 C55 H55 107.4 . . ?
C59 C55 C47 115.7(5) . . ?
C59 C55 H55 107.4 . . ?
C59 C55 C56 100.3(6) . . ?
C55 C56 H56A 110.5 . . ?
C55 C56 H56B 110.5 . . ?
H56A C56 H56B 108.7 . . ?
C57 C56 C55 106.3(6) . . ?
C57 C56 H56A 110.5 . . ?
C57 C56 H56B 110.5 . . ?
C56 C57 H57A 110.4 . . ?
C56 C57 H57B 110.4 . . ?
H57A C57 H57B 108.6 . . ?
C58 C57 C56 106.7(8) . . ?
C58 C57 H57A 110.4 . . ?
C58 C57 H57B 110.4 . . ?
C57 C58 H58A 110.3 . . ?
C57 C58 H58B 110.3 . . ?
C57 C58 C59 107.1(7) . . ?
H58A C58 H58B 108.6 . . ?
C59 C58 H58A 110.3 . . ?
C59 C58 H58B 110.3 . . ?
C55 C59 C58 103.4(7) . . ?
C55 C59 H59A 111.1 . . ?
C55 C59 H59B 111.1 . . ?
C58 C59 H59A 111.1 . . ?
C58 C59 H59B 111.1 . . ?
H59A C59 H59B 109.1 . . ?
C45 C60 H60 105.5 . . ?
C61 C60 C45 114.2(4) . . ?
C61 C60 H60 105.5 . . ?
C61 C60 C67 112.0(4) . . ?
C67 C60 C45 113.2(4) . . ?
C67 C60 H60 105.5 . . ?
C66 C61 C60 122.9(4) . . ?
C66 C61 C62 117.6(5) . . ?
C62 C61 C60 119.5(4) . . ?
C61 C66 H66 119.5 . . ?
C61 C66 C65 121.1(5) . . ?
C65 C66 H66 119.5 . . ?
C66 C65 H65 119.9 . . ?
C64 C65 C66 120.2(6) . . ?
C64 C65 H65 119.9 . . ?
C65 C64 H64 120.3 . . ?
C63 C64 C65 119.4(6) . . ?
C63 C64 H64 120.3 . . ?
C64 C63 H63 119.5 . . ?
C64 C63 C62 121.1(6) . . ?
C62 C63 H63 119.5 . . ?
C61 C62 C63 120.6(5) . . ?
C61 C62 H62 119.7 . . ?
C63 C62 H62 119.7 . . ?
C72 C67 C60 118.7(5) . . ?
C68 C67 C60 122.9(4) . . ?
C68 C67 C72 118.3(5) . . ?
C67 C72 H72 120.0 . . ?
C67 C72 C71 120.0(6) . . ?
C71 C72 H72 120.0 . . ?
C72 C71 H71 119.4 . . ?
C70 C71 C72 121.3(6) . . ?
C70 C71 H71 119.4 . . ?
C71 C70 H70 120.8 . . ?
C69 C70 C71 118.5(6) . . ?
C69 C70 H70 120.8 . . ?
C70 C69 H69 119.6 . . ?
C70 C69 C68 120.8(6) . . ?
C68 C69 H69 119.6 . . ?
C67 C68 C69 121.1(6) . . ?
C67 C68 H68 119.4 . . ?
C69 C68 H68 119.4 . . ?
Cl00 C2AA Cl04 112.1(4) . . ?
Cl00 C2AA H2AA 109.2 . . ?
Cl00 C2AA H2AB 109.2 . . ?
Cl04 C2AA H2AA 109.2 . . ?
Cl04 C2AA H2AB 109.2 . . ?
H2AA C2AA H2AB 107.9 . . ?
C10 C9 H9A 107.1 . . ?
C10 C9 H9B 107.1 . . ?
C10 C9 C8 121.0(11) . . ?
H9A C9 H9B 106.8 . . ?
C8 C9 H9A 107.1 . . ?
C8 C9 H9B 107.1 . . ?
C7 C8 C9 108.6(9) . . ?
C7 C8 H8A 110.0 . . ?
C7 C8 H8B 110.0 . . ?
C9 C8 H8A 110.0 . . ?
C9 C8 H8B 110.0 . . ?
H8A C8 H8B 108.4 . . ?
C11 C73 H73A 109.5 . . ?
C11 C73 H73B 109.5 . . ?
C11 C73 H73C 109.5 . . ?
H73A C73 H73B 109.5 . . ?
H73A C73 H73C 109.5 . . ?
H73B C73 H73C 109.5 . . ?
C53 C51 H51A 111.0 . . ?
C53 C51 H51B 111.0 . . ?
H51A C51 H51B 109.0 . . ?
C50 C51 C53 103.8(13) . . ?
C50 C51 H51A 111.0 . . ?
C50 C51 H51B 111.0 . . ?
C49 C50 H50A 110.5 . . ?
C49 C50 H50B 110.5 . . ?
C51 C50 C49 106.1(13) . . ?
C51 C50 H50A 110.5 . . ?
C51 C50 H50B 110.5 . . ?
H50A C50 H50B 108.7 . . ?
C28 C27 H27A 110.9 . . ?
C28 C27 H27B 110.9 . . ?
C28 C27 C26 104.1(13) . . ?
H27A C27 H27B 109.0 . . ?
C26 C27 H27A 110.9 . . ?
C26 C27 H27B 110.9 . . ?
C25 C26 H26A 109.5 . . ?
C25 C26 H26B 109.5 . . ?
C27 C26 C25 110.9(14) . . ?
C27 C26 H26A 109.5 . . ?
C27 C26 H26B 109.5 . . ?
H26A C26 H26B 108.0 . . ?
C4 C7A H7AA 109.8 . . ?
C4 C7A H7AB 109.8 . . ?
C4 C7A C8A 109.2(12) . . ?
H7AA C7A H7AB 108.3 . . ?
C8A C7A H7AA 109.8 . . ?
C8A C7A H7AB 109.8 . . ?
C7A C8A H8AA 110.4 . . ?
C7A C8A H8AB 110.4 . . ?
C7A C8A C9A 106.7(15) . . ?
H8AA C8A H8AB 108.6 . . ?
C9A C8A H8AA 110.4 . . ?
C9A C8A H8AB 110.4 . . ?
C1 C9A H9AA 105.0 . . ?
C1 C9A H9AB 105.0 . . ?
C8A C9A C1 129.1(15) . . ?
C8A C9A H9AA 105.0 . . ?
C8A C9A H9AB 105.0 . . ?
H9AA C9A H9AB 105.9 . . ?

loop_
_geom_bond_atom_site_label_1
_geom_bond_atom_site_label_2
_geom_bond_distance
_geom_bond_site_symmetry_2
_geom_bond_publ_flag
Co1 Cl2 2.3019(14) . ?
Co1 Cl1 2.2282(13) . ?
Co1 N1 2.222(3) . ?
Co1 N2 2.044(3) . ?
Co1 N3 2.192(3) . ?
N1 C13 1.448(5) . ?
N1 C2 1.276(5) . ?
N2 C3 1.339(5) . ?
N2 C12 1.347(5) . ?
N3 C11 1.276(5) . ?
N3 C42 1.460(5) . ?
C13 C18 1.392(6) . ?
C13 C14 1.401(6) . ?
C18 C17 1.388(6) . ?
C18 C24 1.517(7) . ?
C17 H17 0.9500 . ?
C17 C16 1.394(6) . ?
C16 C15 1.379(6) . ?
C16 C29 1.528(6) . ?
C15 H15 0.9500 . ?
C15 C14 1.398(6) . ?
C14 C19 1.511(6) . ?
C19 H19 1.0000 . ?
C19 C23 1.526(7) . ?
C19 C20 1.535(7) . ?
C23 H23A 0.9900 . ?
C23 H23B 0.9900 . ?
C23 C22 1.541(10) . ?
C22 H22A 0.9900 . ?
C22 H22B 0.9900 . ?
C22 C21 1.503(11) . ?
C21 H21A 0.9900 . ?
C21 H21B 0.9900 . ?
C21 C20 1.520(8) . ?
C20 H20A 0.9900 . ?
C20 H20B 0.9900 . ?
C29 H29 1.0000 . ?
C29 C30 1.512(6) . ?
C29 C36 1.528(6) . ?
C30 C31 1.380(7) . ?
C30 C35 1.388(7) . ?
C31 H31 0.9500 . ?
C31 C32 1.378(8) . ?
C32 H32 0.9500 . ?
C32 C33 1.369(9) . ?
C33 H33 0.9500 . ?
C33 C34 1.369(9) . ?
C34 H34 0.9500 . ?
C34 C35 1.392(8) . ?
C35 H35 0.9500 . ?
C36 C37 1.382(7) . ?
C36 C41 1.383(7) . ?
C37 H37 0.9500 . ?
C37 C38 1.382(8) . ?
C38 H38 0.9500 . ?
C38 C39 1.382(9) . ?
C39 H39 0.9500 . ?
C39 C40 1.354(9) . ?
C40 H40 0.9500 . ?
C40 C41 1.382(8) . ?
C41 H41 0.9500 . ?
C24 C25 1.542(8) . ?
C24 C28 1.526(8) . ?
C24 H24 0.86(5) . ?
C25 H25A 0.9900 . ?
C25 H25B 0.9900 . ?
C25 H25C 0.9900 . ?
C25 H25D 0.9900 . ?
C25 C77 1.517(8) . ?
C25 C26 1.532(9) . ?
C77 H77A 0.9900 . ?
C77 H77B 0.9900 . ?
C77 C76 1.508(8) . ?
C76 H76A 0.9900 . ?
C76 H76B 0.9900 . ?
C76 C28 1.519(8) . ?
C28 H28A 0.9900 . ?
C28 H28B 0.9900 . ?
C28 H28C 0.9900 . ?
C28 H28D 0.9900 . ?
C28 C27 1.498(9) . ?
C2 C1 1.518(5) . ?
C2 C3 1.478(6) . ?
C1 H1AA 0.9800 . ?
C1 H1AB 0.9800 . ?
C1 H1AC 0.9800 . ?
C1 H1BD 0.9900 . ?
C1 H1BE 0.9900 . ?
C1 C9A 1.550(9) . ?
C3 C4 1.387(6) . ?
C4 H4 0.9500 . ?
C4 C5 1.372(7) . ?
C4 C7A 1.502(9) . ?
C5 H5 0.9500 . ?
C5 C6 1.374(7) . ?
C6 H6 0.9500 . ?
C6 C12 1.411(6) . ?
C6 C7 1.480(7) . ?
C12 C11 1.488(6) . ?
C11 C10 1.531(9) . ?
C11 C73 1.520(9) . ?
C10 H10A 0.9900 . ?
C10 H10B 0.9900 . ?
C10 C9 1.522(9) . ?
C7 H7A 0.9900 . ?
C7 H7B 0.9900 . ?
C7 C8 1.504(8) . ?
C42 C47 1.403(6) . ?
C42 C43 1.397(6) . ?
C47 C46 1.388(6) . ?
C47 C55 1.516(6) . ?
C46 H46 0.9500 . ?
C46 C45 1.394(6) . ?
C45 C44 1.391(6) . ?
C45 C60 1.532(6) . ?
C44 H44 0.9500 . ?
C44 C43 1.390(6) . ?
C43 C48 1.528(6) . ?
C48 H48 1.0000 . ?
C48 C49 1.527(7) . ?
C48 C53 1.531(7) . ?
C49 H49A 0.9900 . ?
C49 H49B 0.9900 . ?
C49 H49C 0.9900 . ?
C49 H49D 0.9900 . ?
C49 C74 1.520(7) . ?
C49 C50 1.511(10) . ?
C74 H74A 0.9900 . ?
C74 H74B 0.9900 . ?
C74 C75 1.481(8) . ?
C75 H75A 0.9900 . ?
C75 H75B 0.9900 . ?
C75 C53 1.528(8) . ?
C53 H53A 0.9900 . ?
C53 H53B 0.9900 . ?
C53 H53C 0.9900 . ?
C53 H53D 0.9900 . ?
C53 C51 1.518(9) . ?
C55 H55 1.0000 . ?
C55 C56 1.504(8) . ?
C55 C59 1.503(8) . ?
C56 H56A 0.9900 . ?
C56 H56B 0.9900 . ?
C56 C57 1.495(10) . ?
C57 H57A 0.9900 . ?
C57 H57B 0.9900 . ?
C57 C58 1.420(12) . ?
C58 H58A 0.9900 . ?
C58 H58B 0.9900 . ?
C58 C59 1.556(10) . ?
C59 H59A 0.9900 . ?
C59 H59B 0.9900 . ?
C60 H60 1.0000 . ?
C60 C61 1.524(6) . ?
C60 C67 1.525(6) . ?
C61 C66 1.363(6) . ?
C61 C62 1.373(6) . ?
C66 H66 0.9500 . ?
C66 C65 1.392(7) . ?
C65 H65 0.9500 . ?
C65 C64 1.360(8) . ?
C64 H64 0.9500 . ?
C64 C63 1.330(8) . ?
C63 H63 0.9500 . ?
C63 C62 1.395(8) . ?
C62 H62 0.9500 . ?
C67 C72 1.379(7) . ?
C67 C68 1.372(7) . ?
C72 H72 0.9500 . ?
C72 C71 1.403(8) . ?
C71 H71 0.9500 . ?
C71 C70 1.371(9) . ?
C70 H70 0.9500 . ?
C70 C69 1.362(9) . ?
C69 H69 0.9500 . ?
C69 C68 1.398(8) . ?
C68 H68 0.9500 . ?
Cl00 C2AA 1.706(7) . ?
Cl04 C2AA 1.734(7) . ?
C2AA H2AA 0.9900 . ?
C2AA H2AB 0.9900 . ?
C9 H9A 0.9900 . ?
C9 H9B 0.9900 . ?
C9 C8 1.535(9) . ?
C8 H8A 0.9900 . ?
C8 H8B 0.9900 . ?
C73 H73A 0.9800 . ?
C73 H73B 0.9800 . ?
C73 H73C 0.9800 . ?
C51 H51A 0.9900 . ?
C51 H51B 0.9900 . ?
C51 C50 1.499(10) . ?
C50 H50A 0.9900 . ?
C50 H50B 0.9900 . ?
C27 H27A 0.9900 . ?
C27 H27B 0.9900 . ?
C27 C26 1.498(10) . ?
C26 H26A 0.9900 . ?
C26 H26B 0.9900 . ?
C7A H7AA 0.9900 . ?
C7A H7AB 0.9900 . ?
C7A C8A 1.532(10) . ?
C8A H8AA 0.9900 . ?
C8A H8AB 0.9900 . ?
C8A C9A 1.535(10) . ?
C9A H9AA 0.9900 . ?
C9A H9AB 0.9900 . ?
